data_4021741
loop_
_publ_author_name
'Maurice Frederic Pilz'
'Christian Limberg'
'Burkhard Ziemer'

_publ_section_title
;
 Xanthene-Based Ligand with Two Adjacent \b-Diiminato
 Binding Sites
;
_journal_name_full 'Journal of Organic Chemistry'
_journal_page_first 4559
_journal_page_last 4564
_journal_paper_doi 10.1021/jo060394y
_journal_volume 71
_journal_year 2006
_chemical_formula_moiety 'C69 H88 Li2 N4 O3, C4 H10 O'
_chemical_formula_sum 'C73 H98 Li2 N4 O4'
_chemical_formula_weight 1109.43
_chemical_name_systematic
; 
 Dilithium 2,7-Bis(1,1-dimethylethyl)9,9-dimethyl-4,5-bis(1-(2,3-dimethyl
phenylamido)-3-(2,3-dimethylphenylimino)iso-propenyl)-xanthene 
;
_space_group_IT_number 60
_symmetry_cell_setting orthorhombic
_symmetry_space_group_name_Hall '-P 2n 2ab'
_symmetry_space_group_name_H-M 'P b c n'
_atom_sites_solution_hydrogens geom
_atom_sites_solution_primary direct
_atom_sites_solution_secondary difmap
_audit_creation_method SHELXL-97
_cell_angle_alpha 90.00
_cell_angle_beta 90.00
_cell_angle_gamma 90.00
_cell_formula_units_Z 8
_cell_length_a 17.470(2)
_cell_length_b 28.695(4)
_cell_length_c 27.500(3)
_cell_measurement_reflns_used 5000
_cell_measurement_temperature 180(2)
_cell_measurement_theta_max 24.0
_cell_measurement_theta_min 2.5
_cell_volume 13786(3)
_computing_cell_refinement 'IPDS2.87 (Stoe & Cie, 1997)'
_computing_data_collection 'IPDS2.87 (Stoe & Cie, 1997)'
_computing_data_reduction 'IPDS2.87 (Stoe & Cie, 1997)'
_computing_molecular_graphics 'DIAMOND (Brandenburg, 1999)'
_computing_publication_material 'SHELXL97 (Sheldrick, 1997)'
_computing_structure_refinement 'SHELXL97 (Sheldrick, 1997)'
_computing_structure_solution 'SHELXS97 (Sheldrick, 1990)'
_diffrn_ambient_temperature 180(2)
_diffrn_detector_area_resol_mean 6.667
_diffrn_measured_fraction_theta_full 0.969
_diffrn_measured_fraction_theta_max 0.969
_diffrn_measurement_device 'Stoe IPDS diffractometer'
_diffrn_measurement_method '\f-oscill.,\f-incr.=1.0\%,247 exposures'
_diffrn_radiation_monochromator 'planar graphite'
_diffrn_radiation_source 'fine-focus sealed X-ray tube'
_diffrn_radiation_type MoK\a
_diffrn_radiation_wavelength 0.71073
_diffrn_reflns_av_R_equivalents 0.064
_diffrn_reflns_av_sigmaI/netI 0.1279
_diffrn_reflns_limit_h_max 20
_diffrn_reflns_limit_h_min -20
_diffrn_reflns_limit_k_max 32
_diffrn_reflns_limit_k_min -32
_diffrn_reflns_limit_l_max 30
_diffrn_reflns_limit_l_min -30
_diffrn_reflns_number 111441
_diffrn_reflns_theta_full 24.15
_diffrn_reflns_theta_max 24.15
_diffrn_reflns_theta_min 1.88
_diffrn_standards_decay_% 0
_diffrn_standards_interval_count 0
_diffrn_standards_interval_time 0
_diffrn_standards_number 0
_exptl_absorpt_coefficient_mu 0.065
_exptl_absorpt_correction_T_max 0.9897
_exptl_absorpt_correction_T_min 0.9696
_exptl_absorpt_correction_type none
_exptl_crystal_colour yellow
_exptl_crystal_density_diffrn 1.069
_exptl_crystal_density_method none
_exptl_crystal_description plate
_exptl_crystal_F_000 4816
_exptl_crystal_size_max 0.48
_exptl_crystal_size_mid 0.40
_exptl_crystal_size_min 0.16
_refine_diff_density_max 0.789
_refine_diff_density_min -0.487
_refine_diff_density_rms 0.056
_refine_ls_extinction_coef 0.0010(2)
_refine_ls_extinction_expression Fc^*^=kFc[1+0.001xFc^2^\l^3^/sin(2\q)]^-1/4^
_refine_ls_extinction_method SHELXL
_refine_ls_goodness_of_fit_ref 0.870
_refine_ls_hydrogen_treatment constr
_refine_ls_matrix_type full
_refine_ls_number_parameters 760
_refine_ls_number_reflns 10675
_refine_ls_number_restraints 29
_refine_ls_restrained_S_all 0.882
_refine_ls_R_factor_all 0.1582
_refine_ls_R_factor_gt 0.0907
_refine_ls_shift/su_max 0.002
_refine_ls_shift/su_mean 0.000
_refine_ls_structure_factor_coef Fsqd
_refine_ls_weighting_details 'calc w=1/[\s^2^(Fo^2^)+(0.1370P)^2^] where P=(Fo^2^+2Fc^2^)/3'
_refine_ls_weighting_scheme calc
_refine_ls_wR_factor_gt 0.2299
_refine_ls_wR_factor_ref 0.2549
_reflns_number_gt 4318
_reflns_number_total 10675
_reflns_threshold_expression I>2sigma(I)
_cod_data_source_file jo060394ysi20060301_035558.cif
_cod_database_code 4021741

loop_
_symmetry_equiv_pos_as_xyz
'x, y, z'
'-x+1/2, -y+1/2, z+1/2'
'x+1/2, -y+1/2, -z'
'-x, y, -z+1/2'
'-x, -y, -z'
'x-1/2, y-1/2, -z-1/2'
'-x-1/2, y-1/2, z'
'x, -y, z-1/2'

loop_
_atom_site_label
_atom_site_type_symbol
_atom_site_fract_x
_atom_site_fract_y
_atom_site_fract_z
_atom_site_U_iso_or_equiv
_atom_site_adp_type
_atom_site_occupancy
_atom_site_symmetry_multiplicity
_atom_site_calc_flag
_atom_site_refinement_flags
_atom_site_disorder_assembly
_atom_site_disorder_group
C1 C 1.0190(2) 0.09564(14) 0.48137(17) 0.0370(11) Uani 1 1 d . . .
C2 C 0.9770(2) 0.10607(14) 0.43907(17) 0.0392(11) Uani 1 1 d . . .
C3 C 1.0019(3) 0.08495(15) 0.39624(17) 0.0433(11) Uani 1 1 d . . .
H3 H 0.9754 0.0921 0.3670 0.052 Uiso 1 1 calc R . .
C4 C 1.0638(3) 0.05380(15) 0.39376(17) 0.0411(11) Uani 1 1 d . . .
C5 C 1.1034(2) 0.04643(14) 0.43637(17) 0.0398(11) Uani 1 1 d . . .
H5 H 1.1467 0.0264 0.4357 0.048 Uiso 1 1 calc R . .
C6 C 1.0826(2) 0.06710(14) 0.48058(17) 0.0367(11) Uani 1 1 d . . .
C7 C 1.1286(2) 0.05630(14) 0.52602(16) 0.0356(10) Uani 1 1 d . . .
C8 C 1.0997(2) 0.08524(14) 0.56886(16) 0.0349(10) Uani 1 1 d . . .
C9 C 1.1390(2) 0.08513(15) 0.61264(17) 0.0393(11) Uani 1 1 d . . .
H9 H 1.1865 0.0691 0.6143 0.047 Uiso 1 1 calc R . .
C10 C 1.1123(2) 0.10734(15) 0.65420(16) 0.0365(11) Uani 1 1 d . . .
C11 C 1.0409(2) 0.12815(15) 0.65106(17) 0.0393(11) Uani 1 1 d . . .
H11 H 1.0202 0.1423 0.6794 0.047 Uiso 1 1 calc R . .
C12 C 0.9977(2) 0.12931(14) 0.60811(17) 0.0367(10) Uani 1 1 d . . .
C13 C 1.0304(2) 0.10880(14) 0.56726(16) 0.0340(10) Uani 1 1 d . . .
C14 C 1.0837(3) 0.02976(16) 0.34587(17) 0.0486(12) Uani 1 1 d . . .
C15 C 1.0175(3) -0.0037(2) 0.3333(2) 0.087(2) Uani 1 1 d . . .
H15A H 1.0287 -0.0196 0.3026 0.131 Uiso 1 1 calc R . .
H15B H 0.9698 0.0140 0.3301 0.131 Uiso 1 1 calc R . .
H15C H 1.0120 -0.0269 0.3593 0.131 Uiso 1 1 calc R . .
C16 C 1.0938(4) 0.0652(2) 0.3054(2) 0.086(2) Uani 1 1 d . . .
H16A H 1.1064 0.0491 0.2750 0.129 Uiso 1 1 calc R . .
H16B H 1.1353 0.0867 0.3138 0.129 Uiso 1 1 calc R . .
H16C H 1.0461 0.0828 0.3011 0.129 Uiso 1 1 calc R . .
C17 C 1.1578(3) 0.00161(19) 0.3493(2) 0.0636(15) Uani 1 1 d . . .
H17A H 1.1684 -0.0131 0.3179 0.095 Uiso 1 1 calc R . .
H17B H 1.1523 -0.0225 0.3743 0.095 Uiso 1 1 calc R . .
H17C H 1.2002 0.0224 0.3579 0.095 Uiso 1 1 calc R . .
C18 C 1.2142(2) 0.06640(18) 0.51665(18) 0.0498(13) Uani 1 1 d . . .
H18A H 1.2437 0.0594 0.5461 0.075 Uiso 1 1 calc R . .
H18B H 1.2208 0.0993 0.5081 0.075 Uiso 1 1 calc R . .
H18C H 1.2325 0.0469 0.4898 0.075 Uiso 1 1 calc R . .
C19 C 1.1180(3) 0.00422(15) 0.53914(18) 0.0486(12) Uani 1 1 d . . .
H19A H 1.1475 -0.0030 0.5685 0.073 Uiso 1 1 calc R . .
H19B H 1.1361 -0.0152 0.5122 0.073 Uiso 1 1 calc R . .
H19C H 1.0636 -0.0021 0.5451 0.073 Uiso 1 1 calc R . .
C20 C 1.1594(2) 0.10457(17) 0.70125(17) 0.0445(12) Uani 1 1 d . . .
C21 C 1.1222(3) 0.1309(3) 0.7431(2) 0.086(2) Uani 1 1 d . . .
H21A H 1.1542 0.1282 0.7722 0.130 Uiso 1 1 calc R . .
H21B H 1.0715 0.1178 0.7497 0.130 Uiso 1 1 calc R . .
H21C H 1.1169 0.1639 0.7344 0.130 Uiso 1 1 calc R . .
C22 C 1.2391(3) 0.1256(2) 0.6929(2) 0.0657(15) Uani 1 1 d . . .
H22A H 1.2690 0.1236 0.7230 0.099 Uiso 1 1 calc R . .
H22B H 1.2339 0.1583 0.6833 0.099 Uiso 1 1 calc R . .
H22C H 1.2653 0.1083 0.6670 0.099 Uiso 1 1 calc R . .
C23 C 1.1703(3) 0.0534(2) 0.7164(2) 0.0709(17) Uani 1 1 d . . .
H23A H 1.2005 0.0520 0.7464 0.106 Uiso 1 1 calc R . .
H23B H 1.1973 0.0366 0.6905 0.106 Uiso 1 1 calc R . .
H23C H 1.1202 0.0390 0.7219 0.106 Uiso 1 1 calc R . .
C24 C 0.9097(2) 0.13769(14) 0.43735(17) 0.0383(11) Uani 1 1 d . . .
C25 C 0.8454(3) 0.12150(16) 0.41296(17) 0.0461(12) Uani 1 1 d . . .
H25 H 0.8478 0.0901 0.4021 0.055 Uiso 1 1 calc R . .
C26 C 0.7315(3) 0.11942(15) 0.37160(19) 0.080(2) Uani 1 1 d G . .
C27 C 0.6533(3) 0.12160(18) 0.3806(2) 0.099(3) Uani 1 1 d GD . .
C28 C 0.6022(3) 0.1005(2) 0.3488(3) 0.245(10) Uani 1 1 d GD . .
C29 C 0.6292(4) 0.0772(2) 0.3080(3) 0.232(8) Uani 1 1 d G . .
H29 H 0.5943 0.0627 0.2862 0.278 Uiso 1 1 calc R . .
C30 C 0.7074(5) 0.0750(2) 0.2989(2) 0.370(17) Uani 1 1 d G . .
H30 H 0.7259 0.0590 0.2710 0.444 Uiso 1 1 calc R . .
C31 C 0.7586(3) 0.09610(19) 0.3308(2) 0.200(7) Uani 1 1 d G . .
H31 H 0.8120 0.0946 0.3246 0.240 Uiso 1 1 calc R . .
C32 C 0.6273(4) 0.1392(3) 0.4218(3) 0.113(3) Uani 1 1 d D . .
H32A H 0.5713 0.1374 0.4222 0.169 Uiso 1 1 calc R . .
H32B H 0.6434 0.1718 0.4246 0.169 Uiso 1 1 calc R . .
H32C H 0.6480 0.1213 0.4492 0.169 Uiso 1 1 calc R . .
C33 C 0.5270(7) 0.0996(4) 0.3537(5) 0.215(7) Uani 1 1 d D . .
H33A H 0.5128 0.1141 0.3847 0.323 Uiso 1 1 calc R . .
H33B H 0.5092 0.0672 0.3533 0.323 Uiso 1 1 calc R . .
H33C H 0.5033 0.1168 0.3269 0.323 Uiso 1 1 calc R . .
C34 C 0.9194(3) 0.18331(15) 0.45541(17) 0.0413(11) Uani 1 1 d . . .
H34 H 0.9652 0.1890 0.4731 0.050 Uiso 1 1 calc R . .
C35 C 0.8964(2) 0.26093(15) 0.4744(2) 0.0453(12) Uani 1 1 d . . .
C36 C 0.8918(3) 0.30374(17) 0.4498(2) 0.0543(14) Uani 1 1 d . . .
C37 C 0.9121(3) 0.34460(17) 0.4748(3) 0.0697(18) Uani 1 1 d . . .
C38 C 0.9379(4) 0.3418(2) 0.5219(3) 0.089(2) Uani 1 1 d . . .
H38 H 0.9520 0.3696 0.5384 0.107 Uiso 1 1 calc R . .
C39 C 0.9437(3) 0.2998(2) 0.5459(3) 0.0760(18) Uani 1 1 d . . .
H39 H 0.9615 0.2986 0.5785 0.091 Uiso 1 1 calc R . .
C40 C 0.9233(3) 0.25934(18) 0.5216(2) 0.0590(14) Uani 1 1 d . . .
H40 H 0.9279 0.2301 0.5377 0.071 Uiso 1 1 calc R . .
C41 C 0.8653(3) 0.30563(19) 0.3981(2) 0.0689(17) Uani 1 1 d . . .
H41A H 0.8659 0.3380 0.3867 0.103 Uiso 1 1 calc R . .
H41B H 0.8132 0.2932 0.3958 0.103 Uiso 1 1 calc R . .
H41C H 0.8996 0.2869 0.3777 0.103 Uiso 1 1 calc R . .
C42 C 0.9108(4) 0.39137(19) 0.4479(3) 0.102(3) Uani 1 1 d . . .
H42A H 0.8909 0.3868 0.4149 0.153 Uiso 1 1 calc R . .
H42B H 0.9629 0.4040 0.4462 0.153 Uiso 1 1 calc R . .
H42C H 0.8778 0.4133 0.4654 0.153 Uiso 1 1 calc R . .
C43 C 0.9193(2) 0.14966(15) 0.60894(17) 0.0402(11) Uani 1 1 d . . .
C44 C 0.8598(2) 0.12090(16) 0.59110(17) 0.0418(11) Uani 1 1 d . . .
H44 H 0.8753 0.0939 0.5736 0.050 Uiso 1 1 calc R . .
C45 C 0.7382(3) 0.09330(16) 0.5730(2) 0.0500(13) Uani 1 1 d . . .
C46 C 0.6821(3) 0.06992(19) 0.6006(2) 0.0622(16) Uani 1 1 d . . .
C47 C 0.6345(3) 0.0382(2) 0.5763(3) 0.082(2) Uani 1 1 d . . .
C48 C 0.6417(4) 0.0308(2) 0.5272(4) 0.091(2) Uani 1 1 d . . .
H48 H 0.6084 0.0095 0.5113 0.109 Uiso 1 1 calc R . .
C49 C 0.6965(4) 0.0539(2) 0.5007(3) 0.0760(18) Uani 1 1 d . . .
H49 H 0.7011 0.0486 0.4667 0.091 Uiso 1 1 calc R . .
C50 C 0.7450(3) 0.08484(18) 0.5238(2) 0.0597(14) Uani 1 1 d . . .
H50 H 0.7834 0.1005 0.5056 0.072 Uiso 1 1 calc R . .
C51 C 0.6765(4) 0.0783(2) 0.6542(3) 0.092(2) Uani 1 1 d . . .
H51A H 0.6350 0.0594 0.6678 0.138 Uiso 1 1 calc R . .
H51B H 0.6659 0.1114 0.6602 0.138 Uiso 1 1 calc R . .
H51C H 0.7250 0.0697 0.6697 0.138 Uiso 1 1 calc R . .
C52 C 0.5736(4) 0.0114(3) 0.6044(4) 0.133(3) Uani 1 1 d . . .
H52A H 0.5754 0.0204 0.6388 0.200 Uiso 1 1 calc R . .
H52B H 0.5832 -0.0221 0.6015 0.200 Uiso 1 1 calc R . .
H52C H 0.5229 0.0187 0.5911 0.200 Uiso 1 1 calc R . .
C53 C 0.9091(3) 0.19357(17) 0.62922(17) 0.0460(12) Uani 1 1 d . . .
H53 H 0.9539 0.2088 0.6406 0.055 Uiso 1 1 calc R . .
C54 C 0.8502(3) 0.2624(2) 0.6542(3) 0.078(2) Uani 1 1 d . . .
C55 C 0.8087(4) 0.2990(2) 0.6309(3) 0.101(3) Uani 1 1 d . . .
C56 C 0.8171(5) 0.3443(3) 0.6492(5) 0.158(5) Uani 1 1 d . . .
C57 C 0.8609(7) 0.3516(4) 0.6894(6) 0.194(7) Uani 1 1 d . . .
H57 H 0.8651 0.3824 0.7018 0.233 Uiso 1 1 calc R . .
C58 C 0.8997(5) 0.3163(4) 0.7131(4) 0.138(4) Uani 1 1 d . . .
H58 H 0.9292 0.3229 0.7412 0.165 Uiso 1 1 calc R . .
C59 C 0.8949(4) 0.2706(3) 0.6949(3) 0.100(3) Uani 1 1 d . . .
H59 H 0.9218 0.2459 0.7103 0.120 Uiso 1 1 calc R . .
C60 C 0.7615(4) 0.2910(3) 0.5855(3) 0.114(3) Uani 1 1 d . . .
H60A H 0.7372 0.3203 0.5757 0.171 Uiso 1 1 calc R . .
H60B H 0.7221 0.2676 0.5922 0.171 Uiso 1 1 calc R . .
H60C H 0.7948 0.2799 0.5593 0.171 Uiso 1 1 calc R . .
C61 C 0.7805(6) 0.3857(3) 0.6201(6) 0.228(7) Uani 1 1 d . . .
H61A H 0.7510 0.3733 0.5927 0.341 Uiso 1 1 calc R . .
H61B H 0.8211 0.4061 0.6078 0.341 Uiso 1 1 calc R . .
H61C H 0.7465 0.4035 0.6415 0.341 Uiso 1 1 calc R . .
C62 C 0.6736(6) 0.2889(3) 0.4717(4) 0.146(4) Uani 1 1 d D . .
H62A H 0.6372 0.3073 0.4909 0.219 Uiso 1 1 calc R . .
H62B H 0.7197 0.3075 0.4656 0.219 Uiso 1 1 calc R . .
H62C H 0.6875 0.2607 0.4898 0.219 Uiso 1 1 calc R . .
C63 C 0.6394(6) 0.2762(3) 0.4265(5) 0.177(6) Uani 1 1 d D . .
H63A H 0.5922 0.2578 0.4324 0.212 Uiso 1 1 calc R . .
H63B H 0.6256 0.3044 0.4078 0.212 Uiso 1 1 calc R . .
C64 C 0.6508(6) 0.2480(5) 0.3533(6) 0.188(8) Uani 1 1 d D . .
H64A H 0.6083 0.2252 0.3540 0.225 Uiso 1 1 calc R . .
H64B H 0.6304 0.2788 0.3437 0.225 Uiso 1 1 calc R . .
C65 C 0.7090(8) 0.2336(4) 0.3218(4) 0.187(7) Uani 1 1 d D . .
H65A H 0.6885 0.2304 0.2888 0.281 Uiso 1 1 calc R . .
H65B H 0.7292 0.2035 0.3328 0.281 Uiso 1 1 calc R . .
H65C H 0.7503 0.2567 0.3218 0.281 Uiso 1 1 calc R . .
C66 C 0.6765(5) 0.2152(4) 0.7163(3) 0.136(3) Uani 1 1 d . . .
H66A H 0.6660 0.2335 0.7456 0.204 Uiso 1 1 calc R . .
H66B H 0.7297 0.2200 0.7062 0.204 Uiso 1 1 calc R . .
H66C H 0.6681 0.1821 0.7232 0.204 Uiso 1 1 calc R . .
C67 C 0.6258(5) 0.2298(4) 0.6777(3) 0.153(4) Uani 1 1 d . . .
H67A H 0.5719 0.2238 0.6870 0.184 Uiso 1 1 calc R . .
H67B H 0.6318 0.2636 0.6717 0.184 Uiso 1 1 calc R . .
C68 C 0.5873(3) 0.2124(3) 0.5969(3) 0.116(3) Uani 1 1 d . . .
H68A H 0.5360 0.2030 0.6085 0.139 Uiso 1 1 calc R . .
H68B H 0.5856 0.2460 0.5885 0.139 Uiso 1 1 calc R . .
C69 C 0.6076(4) 0.1856(2) 0.5546(3) 0.092(2) Uani 1 1 d . . .
H69A H 0.5697 0.1910 0.5289 0.137 Uiso 1 1 calc R . .
H69B H 0.6085 0.1524 0.5629 0.137 Uiso 1 1 calc R . .
H69C H 0.6583 0.1952 0.5431 0.137 Uiso 1 1 calc R . .
C70 C 0.8583(10) 0.4826(7) 0.3714(7) 0.135(6) Uani 0.50 1 d PU A -1
H70A H 0.8372 0.5142 0.3697 0.202 Uiso 0.50 1 calc PR A -1
H70B H 0.8957 0.4809 0.3979 0.202 Uiso 0.50 1 calc PR A -1
H70C H 0.8169 0.4603 0.3775 0.202 Uiso 0.50 1 calc PR A -1
C71 C 0.8979(10) 0.4706(6) 0.3230(7) 0.118(6) Uani 0.50 1 d PU A -1
H71A H 0.8603 0.4723 0.2961 0.141 Uiso 0.50 1 calc PR A -1
H71B H 0.9392 0.4934 0.3164 0.141 Uiso 0.50 1 calc PR A -1
C72 C 0.9687(13) 0.4211(8) 0.2762(9) 0.151(8) Uani 0.50 1 d PU A -1
H72A H 0.9349 0.4281 0.2482 0.182 Uiso 0.50 1 calc PR A -1
H72B H 1.0163 0.4396 0.2740 0.182 Uiso 0.50 1 calc PR A -1
C73 C 0.9828(16) 0.3725(12) 0.2819(10) 0.255(16) Uani 0.50 1 d PU A -1
H73A H 1.0093 0.3606 0.2531 0.382 Uiso 0.50 1 calc PR A -1
H73B H 0.9341 0.3560 0.2859 0.382 Uiso 0.50 1 calc PR A -1
H73C H 1.0148 0.3674 0.3107 0.382 Uiso 0.50 1 calc PR A -1
C74 C 0.9269(5) 0.2029(3) 0.3205(3) 0.122(3) Uani 1 1 d D . .
H74A H 0.8961 0.1825 0.3414 0.183 Uiso 1 1 calc R . .
H74B H 0.8946 0.2278 0.3074 0.183 Uiso 1 1 calc R . .
H74C H 0.9686 0.2165 0.3396 0.183 Uiso 1 1 calc R . .
C75 C 0.9573(7) 0.1770(3) 0.2825(4) 0.198(7) Uani 1 1 d D . .
H75A H 0.9892 0.1519 0.2965 0.237 Uiso 1 1 calc R . .
H75B H 0.9145 0.1620 0.2648 0.237 Uiso 1 1 calc R . .
Li1 Li 0.7725(5) 0.2097(3) 0.4207(3) 0.057(2) Uani 1 1 d . . .
Li2 Li 0.7475(5) 0.1848(3) 0.6220(3) 0.062(2) Uani 1 1 d . . .
N1 N 0.7809(2) 0.14415(12) 0.40285(15) 0.0481(11) Uani 1 1 d . . .
N2 N 0.8722(2) 0.21915(12) 0.45068(15) 0.0439(10) Uani 1 1 d . . .
N3 N 0.78555(19) 0.12721(13) 0.59593(15) 0.0473(10) Uani 1 1 d . . .
N4 N 0.8439(2) 0.21675(14) 0.63456(16) 0.0551(12) Uani 1 1 d . . .
O1 O 0.98935(15) 0.11416(9) 0.52396(11) 0.0385(7) Uani 1 1 d . . .
O2 O 0.6905(2) 0.25047(14) 0.4015(2) 0.0892(15) Uani 1 1 d . . .
O3 O 0.6442(2) 0.20451(16) 0.63532(16) 0.0850(13) Uani 1 1 d . . .
O4 O 0.9279(7) 0.4266(5) 0.3255(5) 0.133(4) Uani 0.50 1 d PU A -1
O5 O 1.0000 0.2005(2) 0.2500 0.100(2) Uani 1 2 d S . .

loop_
_atom_site_aniso_label
_atom_site_aniso_U_11
_atom_site_aniso_U_22
_atom_site_aniso_U_33
_atom_site_aniso_U_23
_atom_site_aniso_U_13
_atom_site_aniso_U_12
C1 0.037(2) 0.034(2) 0.040(3) 0.000(2) 0.005(2) 0.0059(19)
C2 0.044(3) 0.032(2) 0.042(3) 0.003(2) 0.003(2) 0.005(2)
C3 0.053(3) 0.042(3) 0.035(3) 0.005(2) -0.005(2) 0.005(2)
C4 0.047(3) 0.037(2) 0.039(3) -0.001(2) 0.001(2) 0.004(2)
C5 0.039(3) 0.036(2) 0.045(3) 0.000(2) 0.008(2) 0.008(2)
C6 0.038(2) 0.031(2) 0.041(3) 0.003(2) 0.001(2) 0.0043(19)
C7 0.030(2) 0.034(2) 0.043(3) 0.002(2) 0.003(2) 0.0060(18)
C8 0.033(2) 0.035(2) 0.036(3) 0.006(2) 0.004(2) 0.0031(19)
C9 0.029(2) 0.041(3) 0.047(3) 0.006(2) 0.002(2) 0.003(2)
C10 0.031(2) 0.042(3) 0.036(3) 0.003(2) -0.003(2) 0.003(2)
C11 0.033(2) 0.045(3) 0.039(3) 0.000(2) 0.007(2) -0.003(2)
C12 0.032(2) 0.038(2) 0.040(3) 0.001(2) 0.003(2) 0.004(2)
C13 0.033(2) 0.034(2) 0.035(3) 0.004(2) -0.003(2) 0.0028(19)
C14 0.055(3) 0.052(3) 0.039(3) -0.006(2) 0.006(2) 0.007(2)
C15 0.074(4) 0.110(5) 0.077(5) -0.053(4) 0.008(3) -0.017(4)
C16 0.125(6) 0.083(4) 0.050(4) 0.009(3) 0.024(4) 0.029(4)
C17 0.076(4) 0.065(3) 0.051(4) -0.014(3) 0.009(3) 0.013(3)
C18 0.036(3) 0.068(3) 0.045(3) 0.001(2) 0.007(2) 0.007(2)
C19 0.061(3) 0.040(3) 0.045(3) 0.000(2) -0.001(2) 0.013(2)
C20 0.036(3) 0.058(3) 0.039(3) 0.002(2) -0.003(2) 0.000(2)
C21 0.058(4) 0.150(6) 0.052(4) -0.026(4) -0.008(3) 0.031(4)
C22 0.050(3) 0.088(4) 0.059(4) 0.006(3) -0.011(3) -0.012(3)
C23 0.081(4) 0.072(4) 0.060(4) 0.021(3) -0.018(3) -0.009(3)
C24 0.037(2) 0.035(2) 0.043(3) 0.000(2) -0.007(2) 0.0039(19)
C25 0.058(3) 0.035(3) 0.045(3) 0.005(2) -0.005(2) 0.002(2)
C26 0.081(5) 0.051(4) 0.107(6) 0.003(4) -0.060(4) 0.001(3)
C27 0.110(7) 0.060(4) 0.128(8) 0.014(4) -0.025(6) -0.006(4)
C28 0.156(9) 0.103(7) 0.48(2) 0.083(11) -0.255(14) -0.064(7)
C29 0.285(19) 0.091(8) 0.319(19) -0.110(10) -0.101(15) -0.010(9)
C30 0.46(3) 0.39(3) 0.26(2) 0.16(2) 0.06(2) 0.32(3)
C31 0.406(18) 0.055(4) 0.140(9) -0.006(5) -0.223(11) -0.007(7)
C32 0.069(5) 0.109(6) 0.161(9) 0.045(6) -0.030(5) -0.015(4)
C33 0.270(16) 0.193(12) 0.183(13) 0.031(9) -0.066(11) -0.129(12)
C34 0.041(2) 0.043(3) 0.040(3) 0.001(2) -0.002(2) 0.006(2)
C35 0.032(2) 0.037(3) 0.066(4) -0.004(2) -0.009(2) 0.005(2)
C36 0.031(2) 0.045(3) 0.087(4) 0.001(3) -0.009(3) 0.007(2)
C37 0.038(3) 0.042(3) 0.129(6) -0.013(3) -0.011(3) 0.009(2)
C38 0.067(4) 0.064(4) 0.136(7) -0.042(4) -0.030(4) 0.013(3)
C39 0.073(4) 0.062(4) 0.093(5) -0.024(4) -0.024(3) 0.015(3)
C40 0.053(3) 0.051(3) 0.073(4) -0.013(3) -0.015(3) 0.011(2)
C41 0.052(3) 0.059(3) 0.096(5) 0.022(3) -0.012(3) 0.003(3)
C42 0.078(4) 0.040(3) 0.187(8) 0.003(4) -0.015(5) 0.008(3)
C43 0.030(2) 0.044(3) 0.046(3) -0.006(2) 0.002(2) 0.004(2)
C44 0.034(3) 0.047(3) 0.045(3) 0.003(2) 0.003(2) 0.004(2)
C45 0.037(3) 0.047(3) 0.066(4) 0.000(3) -0.005(3) 0.000(2)
C46 0.041(3) 0.067(4) 0.078(5) 0.014(3) 0.003(3) 0.007(3)
C47 0.048(4) 0.059(4) 0.137(7) 0.012(4) -0.009(4) -0.014(3)
C48 0.069(4) 0.051(4) 0.151(8) -0.010(4) -0.039(5) -0.007(3)
C49 0.070(4) 0.062(4) 0.096(5) -0.014(4) -0.026(4) 0.006(3)
C50 0.048(3) 0.054(3) 0.076(4) -0.005(3) -0.009(3) -0.002(3)
C51 0.074(4) 0.105(5) 0.096(6) 0.028(4) 0.019(4) 0.004(4)
C52 0.085(5) 0.106(6) 0.209(10) 0.044(6) 0.008(6) -0.039(5)
C53 0.037(3) 0.057(3) 0.044(3) -0.009(2) 0.000(2) 0.006(2)
C54 0.047(3) 0.075(4) 0.113(6) -0.047(4) 0.010(3) 0.010(3)
C55 0.060(4) 0.063(4) 0.180(8) -0.044(5) 0.002(5) 0.028(3)
C56 0.085(6) 0.092(6) 0.297(15) -0.093(8) -0.029(7) 0.038(5)
C57 0.136(10) 0.155(10) 0.291(17) -0.157(11) -0.011(10) 0.049(8)
C58 0.100(6) 0.138(8) 0.175(10) -0.106(8) 0.012(6) -0.013(6)
C59 0.070(4) 0.120(6) 0.111(6) -0.071(5) 0.007(4) 0.006(4)
C60 0.048(4) 0.090(5) 0.204(9) -0.017(5) -0.030(5) 0.021(3)
C61 0.128(8) 0.080(6) 0.47(2) -0.075(9) -0.049(11) 0.065(6)
C62 0.194(10) 0.088(6) 0.157(10) -0.024(6) -0.073(8) 0.003(6)
C63 0.112(8) 0.100(7) 0.32(2) 0.015(9) -0.047(10) 0.023(6)
C64 0.101(8) 0.165(12) 0.30(2) 0.131(14) -0.071(11) -0.029(8)
C65 0.269(16) 0.101(7) 0.192(14) 0.058(8) -0.159(13) -0.057(10)
C66 0.129(7) 0.202(10) 0.077(6) -0.019(6) 0.014(5) 0.060(7)
C67 0.122(7) 0.234(12) 0.103(8) -0.028(7) 0.000(6) 0.089(8)
C68 0.036(3) 0.180(9) 0.132(8) 0.011(6) -0.014(4) 0.020(4)
C69 0.057(4) 0.098(5) 0.119(7) 0.006(5) -0.016(4) 0.014(4)
C70 0.118(13) 0.146(16) 0.139(17) 0.028(13) 0.017(12) 0.012(12)
C71 0.106(12) 0.100(12) 0.147(16) 0.041(11) -0.018(11) -0.005(10)
C72 0.135(17) 0.177(18) 0.143(19) -0.043(16) -0.042(13) 0.050(15)
C73 0.13(2) 0.43(5) 0.20(3) -0.08(3) -0.02(2) -0.05(3)
C74 0.141(7) 0.113(6) 0.111(7) 0.018(5) 0.034(6) -0.010(5)
C75 0.293(14) 0.065(5) 0.235(13) 0.015(6) 0.197(12) -0.003(7)
Li1 0.052(5) 0.043(5) 0.077(7) -0.002(4) -0.015(4) 0.008(4)
Li2 0.042(5) 0.072(6) 0.071(7) -0.009(5) 0.002(4) 0.007(4)
N1 0.047(2) 0.041(2) 0.056(3) 0.0035(19) -0.018(2) 0.0018(19)
N2 0.038(2) 0.038(2) 0.055(3) 0.0003(18) -0.0058(18) 0.0076(18)
N3 0.030(2) 0.056(2) 0.056(3) -0.002(2) 0.0018(18) 0.0039(18)
N4 0.035(2) 0.060(3) 0.070(3) -0.023(2) 0.002(2) 0.012(2)
O1 0.0357(16) 0.0440(17) 0.0357(19) -0.0023(14) -0.0007(14) 0.0105(13)
O2 0.052(2) 0.060(3) 0.155(5) 0.021(3) -0.004(3) 0.017(2)
O3 0.051(2) 0.118(4) 0.086(3) -0.012(3) 0.015(2) 0.024(2)
O4 0.098(8) 0.139(10) 0.163(12) -0.001(9) -0.034(8) -0.020(7)
O5 0.115(5) 0.087(4) 0.097(5) 0.000 0.038(4) 0.000

loop_
_atom_type_symbol
_atom_type_description
_atom_type_scat_dispersion_real
_atom_type_scat_dispersion_imag
_atom_type_scat_source
C C 0.0033 0.0016 'International Tables Vol C Tables 4.2.6.8 and 6.1.1.4'
H H 0.0000 0.0000 'International Tables Vol C Tables 4.2.6.8 and 6.1.1.4'
Li Li -0.0003 0.0001 'International Tables Vol C Tables 4.2.6.8 and 6.1.1.4'
N N 0.0061 0.0033 'International Tables Vol C Tables 4.2.6.8 and 6.1.1.4'
O O 0.0106 0.0060 'International Tables Vol C Tables 4.2.6.8 and 6.1.1.4'

loop_
_geom_angle_atom_site_label_1
_geom_angle_atom_site_label_2
_geom_angle_atom_site_label_3
_geom_angle
_geom_angle_site_symmetry_1
C6 C1 O1 122.8(4) .
C6 C1 C2 122.2(4) .
O1 C1 C2 115.0(3) .
C3 C2 C1 116.3(4) .
C3 C2 C24 119.0(4) .
C1 C2 C24 124.6(4) .
C2 C3 C4 123.9(4) .
C2 C3 H3 118.1 .
C4 C3 H3 118.1 .
C5 C4 C3 116.3(4) .
C5 C4 C14 123.4(4) .
C3 C4 C14 120.3(4) .
C4 C5 C6 122.9(4) .
C4 C5 H5 118.5 .
C6 C5 H5 118.5 .
C1 C6 C5 118.2(4) .
C1 C6 C7 122.3(4) .
C5 C6 C7 119.4(4) .
C6 C7 C8 110.5(3) .
C6 C7 C18 109.7(4) .
C8 C7 C18 110.3(4) .
C6 C7 C19 109.0(3) .
C8 C7 C19 107.8(4) .
C18 C7 C19 109.6(3) .
C9 C8 C13 117.4(4) .
C9 C8 C7 120.4(4) .
C13 C8 C7 121.9(4) .
C8 C9 C10 123.2(4) .
C8 C9 H9 118.4 .
C10 C9 H9 118.4 .
C11 C10 C9 116.7(4) .
C11 C10 C20 123.9(4) .
C9 C10 C20 119.3(4) .
C10 C11 C12 123.2(4) .
C10 C11 H11 118.4 .
C12 C11 H11 118.4 .
C13 C12 C11 116.7(4) .
C13 C12 C43 123.8(4) .
C11 C12 C43 119.4(4) .
C8 C13 C12 122.6(4) .
C8 C13 O1 121.9(4) .
C12 C13 O1 115.5(3) .
C16 C14 C4 110.9(4) .
C16 C14 C17 107.5(4) .
C4 C14 C17 112.2(4) .
C16 C14 C15 109.9(5) .
C4 C14 C15 107.7(4) .
C17 C14 C15 108.6(4) .
C14 C15 H15A 109.5 .
C14 C15 H15B 109.5 .
H15A C15 H15B 109.5 .
C14 C15 H15C 109.5 .
H15A C15 H15C 109.5 .
H15B C15 H15C 109.5 .
C14 C16 H16A 109.5 .
C14 C16 H16B 109.5 .
H16A C16 H16B 109.5 .
C14 C16 H16C 109.5 .
H16A C16 H16C 109.5 .
H16B C16 H16C 109.5 .
C14 C17 H17A 109.5 .
C14 C17 H17B 109.5 .
H17A C17 H17B 109.5 .
C14 C17 H17C 109.5 .
H17A C17 H17C 109.5 .
H17B C17 H17C 109.5 .
C7 C18 H18A 109.5 .
C7 C18 H18B 109.5 .
H18A C18 H18B 109.5 .
C7 C18 H18C 109.5 .
H18A C18 H18C 109.5 .
H18B C18 H18C 109.5 .
C7 C19 H19A 109.5 .
C7 C19 H19B 109.5 .
H19A C19 H19B 109.5 .
C7 C19 H19C 109.5 .
H19A C19 H19C 109.5 .
H19B C19 H19C 109.5 .
C21 C20 C22 107.8(4) .
C21 C20 C10 112.5(4) .
C22 C20 C10 109.9(4) .
C21 C20 C23 108.8(5) .
C22 C20 C23 107.6(4) .
C10 C20 C23 110.1(4) .
C20 C21 H21A 109.5 .
C20 C21 H21B 109.5 .
H21A C21 H21B 109.5 .
C20 C21 H21C 109.5 .
H21A C21 H21C 109.5 .
H21B C21 H21C 109.5 .
C20 C22 H22A 109.5 .
C20 C22 H22B 109.5 .
H22A C22 H22B 109.5 .
C20 C22 H22C 109.5 .
H22A C22 H22C 109.5 .
H22B C22 H22C 109.5 .
C20 C23 H23A 109.5 .
C20 C23 H23B 109.5 .
H23A C23 H23B 109.5 .
C20 C23 H23C 109.5 .
H23A C23 H23C 109.5 .
H23B C23 H23C 109.5 .
C25 C24 C34 125.3(4) .
C25 C24 C2 116.8(4) .
C34 C24 C2 117.5(4) .
N1 C25 C24 128.5(4) .
N1 C25 H25 115.7 .
C24 C25 H25 115.7 .
C27 C26 C31 120.0 .
C27 C26 N1 118.0(4) .
C31 C26 N1 121.8(4) .
C32 C27 C26 120.6(5) .
C32 C27 C28 119.0(5) .
C26 C27 C28 120.0 .
C33 C28 C27 125.7(7) .
C33 C28 C29 114.3(7) .
C27 C28 C29 120.0 .
C30 C29 C28 120.0 .
C30 C29 H29 120.0 .
C28 C29 H29 120.0 .
C31 C30 C29 120.0 .
C31 C30 H30 120.0 .
C29 C30 H30 120.0 .
C30 C31 C26 120.0 .
C30 C31 H31 120.0 .
C26 C31 H31 120.0 .
C27 C32 H32A 109.5 .
C27 C32 H32B 109.5 .
H32A C32 H32B 109.5 .
C27 C32 H32C 109.5 .
H32A C32 H32C 109.5 .
H32B C32 H32C 109.5 .
C28 C33 H33A 109.5 .
C28 C33 H33B 109.5 .
H33A C33 H33B 109.5 .
C28 C33 H33C 109.5 .
H33A C33 H33C 109.5 .
H33B C33 H33C 109.5 .
N2 C34 C24 127.7(4) .
N2 C34 H34 116.1 .
C24 C34 H34 116.1 .
C40 C35 C36 120.0(5) .
C40 C35 N2 120.1(4) .
C36 C35 N2 119.9(5) .
C35 C36 C37 118.8(5) .
C35 C36 C41 120.4(5) .
C37 C36 C41 120.8(5) .
C38 C37 C36 119.6(5) .
C38 C37 C42 120.8(6) .
C36 C37 C42 119.5(6) .
C37 C38 C39 121.8(6) .
C37 C38 H38 119.1 .
C39 C38 H38 119.1 .
C38 C39 C40 118.9(6) .
C38 C39 H39 120.6 .
C40 C39 H39 120.6 .
C35 C40 C39 120.8(5) .
C35 C40 H40 119.6 .
C39 C40 H40 119.6 .
C36 C41 H41A 109.5 .
C36 C41 H41B 109.5 .
H41A C41 H41B 109.5 .
C36 C41 H41C 109.5 .
H41A C41 H41C 109.5 .
H41B C41 H41C 109.5 .
C37 C42 H42A 109.5 .
C37 C42 H42B 109.5 .
H42A C42 H42B 109.5 .
C37 C42 H42C 109.5 .
H42A C42 H42C 109.5 .
H42B C42 H42C 109.5 .
C53 C43 C44 125.0(4) .
C53 C43 C12 118.7(4) .
C44 C43 C12 116.2(4) .
N3 C44 C43 127.5(4) .
N3 C44 H44 116.3 .
C43 C44 H44 116.3 .
C50 C45 C46 120.3(5) .
C50 C45 N3 120.3(5) .
C46 C45 N3 119.3(5) .
C47 C46 C45 117.6(6) .
C47 C46 C51 122.4(6) .
C45 C46 C51 119.9(5) .
C48 C47 C46 121.0(6) .
C48 C47 C52 119.1(7) .
C46 C47 C52 119.9(8) .
C47 C48 C49 120.8(6) .
C47 C48 H48 119.6 .
C49 C48 H48 119.6 .
C48 C49 C50 119.5(7) .
C48 C49 H49 120.2 .
C50 C49 H49 120.2 .
C45 C50 C49 120.8(6) .
C45 C50 H50 119.6 .
C49 C50 H50 119.6 .
C46 C51 H51A 109.5 .
C46 C51 H51B 109.5 .
H51A C51 H51B 109.5 .
C46 C51 H51C 109.5 .
H51A C51 H51C 109.5 .
H51B C51 H51C 109.5 .
C47 C52 H52A 109.5 .
C47 C52 H52B 109.5 .
H52A C52 H52B 109.5 .
C47 C52 H52C 109.5 .
H52A C52 H52C 109.5 .
H52B C52 H52C 109.5 .
N4 C53 C43 127.5(4) .
N4 C53 H53 116.2 .
C43 C53 H53 116.2 .
C59 C54 N4 120.6(6) .
C59 C54 C55 121.5(6) .
N4 C54 C55 117.9(6) .
C56 C55 C54 117.9(8) .
C56 C55 C60 119.6(8) .
C54 C55 C60 122.3(6) .
C57 C56 C55 119.5(10) .
C57 C56 C61 121.9(10) .
C55 C56 C61 118.5(10) .
C56 C57 C58 123.1(9) .
C56 C57 H57 118.4 .
C58 C57 H57 118.4 .
C57 C58 C59 119.2(9) .
C57 C58 H58 120.4 .
C59 C58 H58 120.4 .
C54 C59 C58 118.7(8) .
C54 C59 H59 120.7 .
C58 C59 H59 120.7 .
C55 C60 H60A 109.5 .
C55 C60 H60B 109.5 .
H60A C60 H60B 109.5 .
C55 C60 H60C 109.5 .
H60A C60 H60C 109.5 .
H60B C60 H60C 109.5 .
C56 C61 H61A 109.5 .
C56 C61 H61B 109.5 .
H61A C61 H61B 109.5 .
C56 C61 H61C 109.5 .
H61A C61 H61C 109.5 .
H61B C61 H61C 109.5 .
C63 C62 H62A 109.5 .
C63 C62 H62B 109.5 .
H62A C62 H62B 109.5 .
C63 C62 H62C 109.5 .
H62A C62 H62C 109.5 .
H62B C62 H62C 109.5 .
O2 C63 C62 107.9(8) .
O2 C63 H63A 110.1 .
C62 C63 H63A 110.1 .
O2 C63 H63B 110.1 .
C62 C63 H63B 110.1 .
H63A C63 H63B 108.4 .
C65 C64 O2 102.9(9) .
C65 C64 H64A 111.2 .
O2 C64 H64A 111.2 .
C65 C64 H64B 111.2 .
O2 C64 H64B 111.2 .
H64A C64 H64B 109.1 .
C64 C65 H65A 109.5 .
C64 C65 H65B 109.5 .
H65A C65 H65B 109.5 .
C64 C65 H65C 109.5 .
H65A C65 H65C 109.5 .
H65B C65 H65C 109.5 .
C67 C66 H66A 109.5 .
C67 C66 H66B 109.5 .
H66A C66 H66B 109.5 .
C67 C66 H66C 109.5 .
H66A C66 H66C 109.5 .
H66B C66 H66C 109.5 .
O3 C67 C66 108.5(7) .
O3 C67 H67A 110.0 .
C66 C67 H67A 110.0 .
O3 C67 H67B 110.0 .
C66 C67 H67B 110.0 .
H67A C67 H67B 108.4 .
C69 C68 O3 109.4(6) .
C69 C68 H68A 109.8 .
O3 C68 H68A 109.8 .
C69 C68 H68B 109.8 .
O3 C68 H68B 109.8 .
H68A C68 H68B 108.2 .
C68 C69 H69A 109.5 .
C68 C69 H69B 109.5 .
H69A C69 H69B 109.5 .
C68 C69 H69C 109.5 .
H69A C69 H69C 109.5 .
H69B C69 H69C 109.5 .
C71 C70 H70A 109.5 .
C71 C70 H70B 109.5 .
H70A C70 H70B 109.5 .
C71 C70 H70C 109.5 .
H70A C70 H70C 109.5 .
H70B C70 H70C 109.5 .
O4 C71 C70 109.5(15) .
O4 C71 H71A 109.8 .
C70 C71 H71A 109.8 .
O4 C71 H71B 109.8 .
C70 C71 H71B 109.8 .
H71A C71 H71B 108.2 .
C73 C72 O4 95(2) .
C73 C72 H72A 112.8 .
O4 C72 H72A 112.8 .
C73 C72 H72B 112.8 .
O4 C72 H72B 112.8 .
H72A C72 H72B 110.2 .
C72 C73 H73A 109.5 .
C72 C73 H73B 109.5 .
H73A C73 H73B 109.5 .
C72 C73 H73C 109.5 .
H73A C73 H73C 109.5 .
H73B C73 H73C 109.5 .
C75 C74 H74A 109.5 .
C75 C74 H74B 109.5 .
H74A C74 H74B 109.5 .
C75 C74 H74C 109.5 .
H74A C74 H74C 109.5 .
H74B C74 H74C 109.5 .
O5 C75 C74 116.4(7) .
O5 C75 H75A 108.2 .
C74 C75 H75A 108.2 .
O5 C75 H75B 108.2 .
C74 C75 H75B 108.2 .
H75A C75 H75B 107.3 .
O2 Li1 N2 134.2(5) .
O2 Li1 N1 125.0(5) .
N2 Li1 N1 100.1(4) .
N3 Li2 O3 130.4(5) .
N3 Li2 N4 99.9(4) .
O3 Li2 N4 129.6(5) .
C25 N1 C26 113.6(4) .
C25 N1 Li1 118.8(4) .
C26 N1 Li1 126.4(4) .
C34 N2 C35 115.1(4) .
C34 N2 Li1 119.3(4) .
C35 N2 Li1 125.1(4) .
C44 N3 C45 115.7(4) .
C44 N3 Li2 119.8(4) .
C45 N3 Li2 123.5(4) .
C53 N4 C54 116.0(4) .
C53 N4 Li2 119.1(4) .
C54 N4 Li2 124.6(4) .
C1 O1 C13 119.0(3) .
C63 O2 C64 99.8(8) .
C63 O2 Li1 133.4(7) .
C64 O2 Li1 124.0(7) .
C67 O3 C68 111.1(6) .
C67 O3 Li2 121.5(5) .
C68 O3 Li2 122.8(5) .
C71 O4 C72 103.2(15) .
C75 O5 C75 119.9(9) 4_755

loop_
_geom_bond_atom_site_label_1
_geom_bond_atom_site_label_2
_geom_bond_distance
_geom_bond_site_symmetry_2
C1 C6 1.381(6) .
C1 O1 1.387(5) .
C1 C2 1.407(6) .
C2 C3 1.394(6) .
C2 C24 1.486(6) .
C3 C4 1.405(6) .
C3 H3 0.9500 .
C4 C5 1.377(6) .
C4 C14 1.527(6) .
C5 C6 1.401(6) .
C5 H5 0.9500 .
C6 C7 1.517(6) .
C7 C8 1.527(6) .
C7 C18 1.546(6) .
C7 C19 1.548(6) .
C8 C9 1.386(6) .
C8 C13 1.387(6) .
C9 C10 1.389(6) .
C9 H9 0.9500 .
C10 C11 1.386(6) .
C10 C20 1.536(6) .
C11 C12 1.402(6) .
C11 H11 0.9500 .
C12 C13 1.391(6) .
C12 C43 1.489(6) .
C13 O1 1.399(5) .
C14 C16 1.519(7) .
C14 C17 1.529(7) .
C14 C15 1.543(7) .
C15 H15A 0.9800 .
C15 H15B 0.9800 .
C15 H15C 0.9800 .
C16 H16A 0.9800 .
C16 H16B 0.9800 .
C16 H16C 0.9800 .
C17 H17A 0.9800 .
C17 H17B 0.9800 .
C17 H17C 0.9800 .
C18 H18A 0.9800 .
C18 H18B 0.9800 .
C18 H18C 0.9800 .
C19 H19A 0.9800 .
C19 H19B 0.9800 .
C19 H19C 0.9800 .
C20 C21 1.524(7) .
C20 C22 1.534(6) .
C20 C23 1.539(7) .
C21 H21A 0.9800 .
C21 H21B 0.9800 .
C21 H21C 0.9800 .
C22 H22A 0.9800 .
C22 H22B 0.9800 .
C22 H22C 0.9800 .
C23 H23A 0.9800 .
C23 H23B 0.9800 .
C23 H23C 0.9800 .
C24 C25 1.389(6) .
C24 C34 1.410(6) .
C25 N1 1.331(6) .
C25 H25 0.9500 .
C26 C27 1.3900 .
C26 C31 1.3900 .
C26 N1 1.409(5) .
C27 C32 1.321(9) .
C27 C28 1.3900 .
C28 C33 1.320(12) .
C28 C29 1.3900 .
C29 C30 1.3900 .
C29 H29 0.9500 .
C30 C31 1.3900 .
C30 H30 0.9500 .
C31 H31 0.9500 .
C32 H32A 0.9800 .
C32 H32B 0.9800 .
C32 H32C 0.9800 .
C33 H33A 0.9800 .
C33 H33B 0.9800 .
C33 H33C 0.9800 .
C34 N2 1.324(5) .
C34 H34 0.9500 .
C35 C40 1.383(7) .
C35 C36 1.404(7) .
C35 N2 1.428(6) .
C36 C37 1.404(7) .
C36 C41 1.498(8) .
C37 C38 1.374(9) .
C37 C42 1.532(8) .
C38 C39 1.378(9) .
C38 H38 0.9500 .
C39 C40 1.385(7) .
C39 H39 0.9500 .
C40 H40 0.9500 .
C41 H41A 0.9800 .
C41 H41B 0.9800 .
C41 H41C 0.9800 .
C42 H42A 0.9800 .
C42 H42B 0.9800 .
C42 H42C 0.9800 .
C43 C53 1.389(6) .
C43 C44 1.414(6) .
C44 N3 1.317(5) .
C44 H44 0.9500 .
C45 C50 1.378(7) .
C45 C46 1.410(7) .
C45 N3 1.425(6) .
C46 C47 1.403(9) .
C46 C51 1.497(8) .
C47 C48 1.372(10) .
C47 C52 1.525(9) .
C48 C49 1.373(10) .
C48 H48 0.9500 .
C49 C50 1.382(7) .
C49 H49 0.9500 .
C50 H50 0.9500 .
C51 H51A 0.9800 .
C51 H51B 0.9800 .
C51 H51C 0.9800 .
C52 H52A 0.9800 .
C52 H52B 0.9800 .
C52 H52C 0.9800 .
C53 N4 1.327(5) .
C53 H53 0.9500 .
C54 C59 1.385(9) .
C54 N4 1.421(7) .
C54 C55 1.428(9) .
C55 C56 1.402(10) .
C55 C60 1.514(10) .
C56 C57 1.362(15) .
C56 C61 1.568(15) .
C57 C58 1.379(16) .
C57 H57 0.9500 .
C58 C59 1.406(10) .
C58 H58 0.9500 .
C59 H59 0.9500 .
C60 H60A 0.9800 .
C60 H60B 0.9800 .
C60 H60C 0.9800 .
C61 H61A 0.9800 .
C61 H61B 0.9800 .
C61 H61C 0.9800 .
C62 C63 1.428(12) .
C62 H62A 0.9800 .
C62 H62B 0.9800 .
C62 H62C 0.9800 .
C63 O2 1.348(12) .
C63 H63A 0.9900 .
C63 H63B 0.9900 .
C64 C65 1.399(13) .
C64 O2 1.498(15) .
C64 H64A 0.9900 .
C64 H64B 0.9900 .
C65 H65A 0.9800 .
C65 H65B 0.9800 .
C65 H65C 0.9800 .
C66 C67 1.444(10) .
C66 H66A 0.9800 .
C66 H66B 0.9800 .
C66 H66C 0.9800 .
C67 O3 1.410(9) .
C67 H67A 0.9900 .
C67 H67B 0.9900 .
C68 C69 1.439(10) .
C68 O3 1.468(8) .
C68 H68A 0.9900 .
C68 H68B 0.9900 .
C69 H69A 0.9800 .
C69 H69B 0.9800 .
C69 H69C 0.9800 .
C70 C71 1.54(2) .
C70 H70A 0.9800 .
C70 H70B 0.9800 .
C70 H70C 0.9800 .
C71 O4 1.369(18) .
C71 H71A 0.9900 .
C71 H71B 0.9900 .
C72 C73 1.43(4) .
C72 O4 1.54(2) .
C72 H72A 0.9900 .
C72 H72B 0.9900 .
C73 H73A 0.9800 .
C73 H73B 0.9800 .
C73 H73C 0.9800 .
C74 C75 1.387(9) .
C74 H74A 0.9800 .
C74 H74B 0.9800 .
C74 H74C 0.9800 .
C75 O5 1.344(8) .
C75 H75A 0.9900 .
C75 H75B 0.9900 .
Li1 O2 1.924(9) .
Li1 N2 1.947(9) .
Li1 N1 1.948(9) .
Li2 N3 1.920(10) .
Li2 O3 1.927(9) .
Li2 N4 1.948(9) .
O5 C75 1.344(8) 4_755

loop_
_geom_torsion_atom_site_label_1
_geom_torsion_atom_site_label_2
_geom_torsion_atom_site_label_3
_geom_torsion_atom_site_label_4
_geom_torsion
_geom_torsion_site_symmetry_4
C6 C1 C2 C3 1.7(6) .
O1 C1 C2 C3 -175.1(4) .
C6 C1 C2 C24 -177.9(4) .
O1 C1 C2 C24 5.3(6) .
C1 C2 C3 C4 1.6(6) .
C24 C2 C3 C4 -178.7(4) .
C2 C3 C4 C5 -3.5(7) .
C2 C3 C4 C14 175.9(4) .
C3 C4 C5 C6 2.2(6) .
C14 C4 C5 C6 -177.2(4) .
O1 C1 C6 C5 173.7(4) .
C2 C1 C6 C5 -2.9(6) .
O1 C1 C6 C7 -4.2(6) .
C2 C1 C6 C7 179.2(4) .
C4 C5 C6 C1 0.8(6) .
C4 C5 C6 C7 178.8(4) .
C1 C6 C7 C8 -6.3(5) .
C5 C6 C7 C8 175.8(4) .
C1 C6 C7 C18 -128.1(4) .
C5 C6 C7 C18 54.1(5) .
C1 C6 C7 C19 111.9(4) .
C5 C6 C7 C19 -66.0(5) .
C6 C7 C8 C9 -172.4(4) .
C18 C7 C8 C9 -51.0(5) .
C19 C7 C8 C9 68.6(5) .
C6 C7 C8 C13 13.8(5) .
C18 C7 C8 C13 135.2(4) .
C19 C7 C8 C13 -105.2(4) .
C13 C8 C9 C10 -0.1(6) .
C7 C8 C9 C10 -174.1(4) .
C8 C9 C10 C11 3.4(6) .
C8 C9 C10 C20 179.0(4) .
C9 C10 C11 C12 -2.9(6) .
C20 C10 C11 C12 -178.3(4) .
C10 C11 C12 C13 -0.9(6) .
C10 C11 C12 C43 175.9(4) .
C9 C8 C13 C12 -4.1(6) .
C7 C8 C13 C12 169.9(4) .
C9 C8 C13 O1 174.8(4) .
C7 C8 C13 O1 -11.3(6) .
C11 C12 C13 C8 4.5(6) .
C43 C12 C13 C8 -172.2(4) .
C11 C12 C13 O1 -174.4(4) .
C43 C12 C13 O1 8.9(6) .
C5 C4 C14 C16 -127.3(5) .
C3 C4 C14 C16 53.4(6) .
C5 C4 C14 C17 -7.0(6) .
C3 C4 C14 C17 173.6(4) .
C5 C4 C14 C15 112.5(5) .
C3 C4 C14 C15 -66.9(6) .
C11 C10 C20 C21 -5.0(7) .
C9 C10 C20 C21 179.7(5) .
C11 C10 C20 C22 -125.1(5) .
C9 C10 C20 C22 59.7(5) .
C11 C10 C20 C23 116.5(5) .
C9 C10 C20 C23 -58.7(6) .
C3 C2 C24 C25 48.2(6) .
C1 C2 C24 C25 -132.2(5) .
C3 C2 C24 C34 -124.6(5) .
C1 C2 C24 C34 55.1(6) .
C34 C24 C25 N1 -1.8(8) .
C2 C24 C25 N1 -173.9(5) .
C31 C26 C27 C32 172.6(6) .
N1 C26 C27 C32 -11.9(6) .
C31 C26 C27 C28 0.0 .
N1 C26 C27 C28 175.5(4) .
C32 C27 C28 C33 6.3(9) .
C26 C27 C28 C33 179.0(9) .
C32 C27 C28 C29 -172.7(6) .
C26 C27 C28 C29 0.0 .
C33 C28 C29 C30 -179.1(8) .
C27 C28 C29 C30 0.0 .
C28 C29 C30 C31 0.0 .
C29 C30 C31 C26 0.0 .
C27 C26 C31 C30 0.0 .
N1 C26 C31 C30 -175.3(4) .
C25 C24 C34 N2 -3.7(8) .
C2 C24 C34 N2 168.4(4) .
C40 C35 C36 C37 -2.6(7) .
N2 C35 C36 C37 176.7(4) .
C40 C35 C36 C41 177.8(5) .
N2 C35 C36 C41 -2.9(7) .
C35 C36 C37 C38 1.9(8) .
C41 C36 C37 C38 -178.5(5) .
C35 C36 C37 C42 177.4(5) .
C41 C36 C37 C42 -3.1(7) .
C36 C37 C38 C39 -0.7(9) .
C42 C37 C38 C39 -176.2(6) .
C37 C38 C39 C40 0.3(10) .
C36 C35 C40 C39 2.1(8) .
N2 C35 C40 C39 -177.1(5) .
C38 C39 C40 C35 -1.0(9) .
C13 C12 C43 C53 -132.6(5) .
C11 C12 C43 C53 50.8(6) .
C13 C12 C43 C44 50.9(6) .
C11 C12 C43 C44 -125.8(5) .
C53 C43 C44 N3 -9.5(8) .
C12 C43 C44 N3 166.8(4) .
C50 C45 C46 C47 0.1(7) .
N3 C45 C46 C47 177.5(5) .
C50 C45 C46 C51 178.3(5) .
N3 C45 C46 C51 -4.3(7) .
C45 C46 C47 C48 -1.0(9) .
C51 C46 C47 C48 -179.1(6) .
C45 C46 C47 C52 179.2(5) .
C51 C46 C47 C52 1.0(9) .
C46 C47 C48 C49 0.9(10) .
C52 C47 C48 C49 -179.2(6) .
C47 C48 C49 C50 0.1(9) .
C46 C45 C50 C49 0.9(8) .
N3 C45 C50 C49 -176.5(5) .
C48 C49 C50 C45 -1.0(8) .
C44 C43 C53 N4 -1.7(8) .
C12 C43 C53 N4 -177.9(5) .
C59 C54 C55 C56 2.6(11) .
N4 C54 C55 C56 -177.7(7) .
C59 C54 C55 C60 178.0(7) .
N4 C54 C55 C60 -2.3(10) .
C54 C55 C56 C57 -3.0(15) .
C60 C55 C56 C57 -178.5(10) .
C54 C55 C56 C61 172.3(8) .
C60 C55 C56 C61 -3.3(13) .
C55 C56 C57 C58 1(2) .
C61 C56 C57 C58 -173.7(11) .
C56 C57 C58 C59 0.7(19) .
N4 C54 C59 C58 179.8(6) .
C55 C54 C59 C58 -0.6(11) .
C57 C58 C59 C54 -1.1(13) .
C24 C25 N1 C26 171.5(5) .
C24 C25 N1 Li1 3.2(8) .
C27 C26 N1 C25 141.1(4) .
C31 C26 N1 C25 -43.5(5) .
C27 C26 N1 Li1 -51.7(6) .
C31 C26 N1 Li1 123.7(5) .
O2 Li1 N1 C25 171.1(5) .
N2 Li1 N1 C25 -0.6(6) .
O2 Li1 N1 C26 4.4(9) .
N2 Li1 N1 C26 -167.2(5) .
C24 C34 N2 C35 178.1(5) .
C24 C34 N2 Li1 5.9(7) .
C40 C35 N2 C34 -46.2(6) .
C36 C35 N2 C34 134.6(4) .
C40 C35 N2 Li1 125.4(5) .
C36 C35 N2 Li1 -53.9(7) .
O2 Li1 N2 C34 -174.0(6) .
N1 Li1 N2 C34 -3.5(6) .
O2 Li1 N2 C35 14.8(10) .
N1 Li1 N2 C35 -174.8(4) .
C43 C44 N3 C45 178.2(5) .
C43 C44 N3 Li2 9.2(7) .
C50 C45 N3 C44 -56.7(6) .
C46 C45 N3 C44 126.0(5) .
C50 C45 N3 Li2 111.9(6) .
C46 C45 N3 Li2 -65.4(7) .
O3 Li2 N3 C44 -178.1(6) .
N4 Li2 N3 C44 -1.1(6) .
O3 Li2 N3 C45 13.7(10) .
N4 Li2 N3 C45 -169.3(4) .
C43 C53 N4 C54 -176.8(6) .
C43 C53 N4 Li2 9.6(8) .
C59 C54 N4 C53 -46.6(8) .
C55 C54 N4 C53 133.7(6) .
C59 C54 N4 Li2 126.6(6) .
C55 C54 N4 Li2 -53.0(8) .
N3 Li2 N4 C53 -7.4(7) .
O3 Li2 N4 C53 169.6(6) .
N3 Li2 N4 C54 179.5(5) .
O3 Li2 N4 C54 -3.4(10) .
C6 C1 O1 C13 8.3(6) .
C2 C1 O1 C13 -174.9(4) .
C8 C13 O1 C1 -0.4(5) .
C12 C13 O1 C1 178.5(3) .
C62 C63 O2 C64 -170.4(9) .
C62 C63 O2 Li1 28.9(12) .
C65 C64 O2 C63 163.9(10) .
C65 C64 O2 Li1 -33.0(12) .
N2 Li1 O2 C63 -70.0(11) .
N1 Li1 O2 C63 121.5(9) .
N2 Li1 O2 C64 133.2(8) .
N1 Li1 O2 C64 -35.3(10) .
C66 C67 O3 C68 171.2(8) .
C66 C67 O3 Li2 -32.0(12) .
C69 C68 O3 C67 -179.3(8) .
C69 C68 O3 Li2 24.3(9) .
N3 Li2 O3 C67 139.2(8) .
N4 Li2 O3 C67 -37.0(11) .
N3 Li2 O3 C68 -66.8(9) .
N4 Li2 O3 C68 117.1(8) .
C70 C71 O4 C72 -176.9(14) .
C73 C72 O4 C71 -170.0(18) .
C74 C75 O5 C75 167.8(15) 4_755
